data_7118707
loop_
_publ_author_name
'Teo, Jesse M.'
'Coghlan, Campbell J.'
'Evans, Jack D.'
'Tsivion, Ehud'
'Head-Gordon, Martin'
'Sumby, Christopher J.'
'Doonan, Christian J.'

_publ_section_title
;
 Hetero-bimetallic metal-organic polyhedra.
;
_journal_issue 2
_journal_name_full 'Chemical communications (Cambridge, England)'
_journal_page_first 276
_journal_page_last 279
_journal_paper_doi 10.1039/c5cc08336b
_journal_volume 52
_journal_year 2016
_chemical_formula_moiety 'C288 H288 O108 Pd12 Zn12'
_chemical_formula_sum 'C288 H288 O108 Pd12 Zn12'
_chemical_formula_weight 7538.41
_chemical_name_systematic
;
 ?
;
_space_group_crystal_system tetragonal
_space_group_IT_number 87
_space_group_name_Hall '-I 4'
_space_group_name_H-M_alt 'I 4/m'
_symmetry_space_group_name_Hall '-I 4'
_symmetry_space_group_name_H-M 'I 4/m'
_atom_sites_solution_hydrogens geom
_audit_creation_method SHELXL-2013
_audit_update_record
;
2015-09-10 deposited with the CCDC.
2015-10-26 downloaded from the CCDC.
;
_cell_angle_alpha 90
_cell_angle_beta 90
_cell_angle_gamma 90
_cell_formula_units_Z 2
_cell_length_a 28.935(4)
_cell_length_b 28.935(4)
_cell_length_c 41.164(8)
_cell_measurement_temperature 100(2)
_cell_volume 34464(10)
_computing_cell_refinement 'XDS (Kabsch, 1993)'
_computing_data_collection 'BluIce (McPhillips, 2002)'
_computing_data_reduction 'XDS (Kabsch, 1993)'
_computing_molecular_graphics 'X-Seed (Barbour, 1999)'
_computing_publication_material 'CIFTAB (Sheldrick, 1997)'
_computing_structure_refinement 'SHELXL-97 (Sheldrick, 1997)'
_computing_structure_solution 'SHELXS-97 (Sheldrick, 1990)'
_diffrn_ambient_temperature 100(2)
_diffrn_measured_fraction_theta_full 0.452
_diffrn_measured_fraction_theta_max 0.998
_diffrn_measurement_device_type 'ADSC Quantum 210r'
_diffrn_measurement_method 'Phi Scan'
_diffrn_radiation_monochromator 'Silicon Double Crystal'
_diffrn_radiation_source 'MX1 Beamline Australian Synchrotron'
_diffrn_radiation_type Synchrotron
_diffrn_radiation_wavelength 0.71073
_diffrn_reflns_av_R_equivalents 0.0614
_diffrn_reflns_av_unetI/netI 0.0221
_diffrn_reflns_laue_measured_fraction_full 0.452
_diffrn_reflns_laue_measured_fraction_max 0.998
_diffrn_reflns_limit_h_max 28
_diffrn_reflns_limit_h_min -28
_diffrn_reflns_limit_k_max 28
_diffrn_reflns_limit_k_min -28
_diffrn_reflns_limit_l_max 40
_diffrn_reflns_limit_l_min -40
_diffrn_reflns_number 132083
_diffrn_reflns_point_group_measured_fraction_full 0.452
_diffrn_reflns_point_group_measured_fraction_max 0.998
_diffrn_reflns_theta_full 27.500
_diffrn_reflns_theta_max 20.739
_diffrn_reflns_theta_min 0.989
_exptl_absorpt_coefficient_mu 0.752
_exptl_absorpt_correction_T_max 0.929
_exptl_absorpt_correction_T_min 0.929
_exptl_absorpt_correction_type multi-scan
_exptl_absorpt_process_details 'XDS (Kabsch, 1993)'
_exptl_crystal_colour Yellow
_exptl_crystal_density_diffrn 0.726
_exptl_crystal_description Prism
_exptl_crystal_F_000 7584
_exptl_crystal_size_max 0.100
_exptl_crystal_size_mid 0.100
_exptl_crystal_size_min 0.100
_platon_squeeze_details
;
;
_refine_diff_density_max 0.733
_refine_diff_density_min -0.472
_refine_diff_density_rms 0.066
_refine_ls_extinction_method none
_refine_ls_goodness_of_fit_ref 1.043
_refine_ls_hydrogen_treatment constr
_refine_ls_matrix_type full
_refine_ls_number_parameters 494
_refine_ls_number_reflns 9079
_refine_ls_number_restraints 9
_refine_ls_restrained_S_all 1.045
_refine_ls_R_factor_all 0.0919
_refine_ls_R_factor_gt 0.0775
_refine_ls_shift/su_max 0.001
_refine_ls_shift/su_mean 0.000
_refine_ls_structure_factor_coef Fsqd
_refine_ls_weighting_details 'w=1/[\s^2^(Fo^2^)+(0.1379P)^2^+89.8662P] where P=(Fo^2^+2Fc^2^)/3'
_refine_ls_weighting_scheme calc
_refine_ls_wR_factor_gt 0.2233
_refine_ls_wR_factor_ref 0.2354
_reflns_Friedel_coverage 0.000
_reflns_number_gt 7333
_reflns_number_total 9079
_reflns_threshold_expression 'I > 2\s(I)'
_cod_data_source_file c5cc08336b2.cif
_cod_data_source_block I
_cod_depositor_comments
;
The following automatic conversions were performed:

'_exptl_absorpt_correction_type' value 'Multi-Scan' changed to
'multi-scan' according to
/usr/data/users/saulius/crontab/automatic-downloads/current/RSC/lib/dictionaries/cif_core.dic
dictionary named 'cif_core.dic' version 2.4.2 from 2011-04-26.

Automatic conversion script
Id: cif_fix_values 4268 2015-11-12 08:31:59Z antanas 
;
_cod_original_cell_volume 34464(12)
_cod_database_code 7118707
_shelx_space_group_comment
;
The symmetry employed for this shelxl refinement is uniquely defined
by the following loop, which should always be used as a source of
symmetry information in preference to the above space-group names.
They are only intended as comments.
;
_shelxl_version_number 2013-4

loop_
_space_group_symop_operation_xyz
'x, y, z'
'-y, x, z'
'-x, -y, z'
'y, -x, z'
'x+1/2, y+1/2, z+1/2'
'-y+1/2, x+1/2, z+1/2'
'-x+1/2, -y+1/2, z+1/2'
'y+1/2, -x+1/2, z+1/2'
'-x, -y, -z'
'y, -x, -z'
'x, y, -z'
'-y, x, -z'
'-x+1/2, -y+1/2, -z+1/2'
'y+1/2, -x+1/2, -z+1/2'
'x+1/2, y+1/2, -z+1/2'
'-y+1/2, x+1/2, -z+1/2'

loop_
_atom_site_label
_atom_site_type_symbol
_atom_site_fract_x
_atom_site_fract_y
_atom_site_fract_z
_atom_site_U_iso_or_equiv
_atom_site_adp_type
_atom_site_occupancy
_atom_site_site_symmetry_order
_atom_site_calc_flag
_atom_site_refinement_flags_posn
_atom_site_refinement_flags_adp
_atom_site_refinement_flags_occupancy
_atom_site_disorder_assembly
_atom_site_disorder_group
Pd2 Pd 0.71772(3) 0.02507(3) 0.0000 0.0975(4) Uani 0.75 2 d S T P A 1
Pd1 Pd 0.84576(3) -0.12857(2) 0.14099(2) 0.1052(3) Uani 0.75 1 d . . P B 1
Zn2 Zn 0.62958(5) 0.03297(5) 0.0000 0.1118(4) Uani 0.75 2 d S T P A 1
Pd1' Pd 0.79761(3) -0.16835(3) 0.18494(2) 0.1211(4) Uani 0.25 1 d . . P B 2
O8 O 0.92611(18) -0.28051(18) 0.03479(12) 0.1012(15) Uani 1 1 d . . . . .
O10 O 0.90217(19) -0.14500(19) 0.16586(13) 0.1166(17) Uani 1 1 d . . . . .
O12 O 1.06943(17) -0.16042(19) 0.16621(13) 0.1084(16) Uani 1 1 d . . . . .
O2 O 0.78718(19) -0.11382(18) 0.11790(13) 0.1073(16) Uani 1 1 d . . . . .
C8 C 0.6711(4) -0.0327(3) 0.0449(2) 0.116(3) Uani 1 1 d . . . . .
O6 O 0.85025(18) -0.18844(19) 0.11778(12) 0.1054(15) Uani 1 1 d . . . . .
C9 C 0.8301(3) -0.2246(3) 0.1309(3) 0.119(3) Uani 1 1 d . . . . .
C16 C 0.9089(3) -0.3177(3) 0.0451(2) 0.106(2) Uani 1 1 d . . . . .
C1 C 0.7490(4) -0.1258(3) 0.1301(2) 0.115(3) Uani 1 1 d . . . . .
O4 O 0.71153(18) -0.02253(18) 0.03417(13) 0.1050(15) Uani 1 1 d . . . . .
C24 C 1.0697(3) -0.1839(3) 0.1925(2) 0.119(3) Uani 1 1 d . . . . .
O7 O 0.9185(2) -0.35775(19) 0.03501(15) 0.1248(19) Uani 1 1 d . . . . .
C17 C 0.8985(3) -0.1677(3) 0.1921(2) 0.120(3) Uani 1 1 d . . . . .
C7 C 0.7083(3) -0.0824(3) 0.0866(2) 0.118(3) Uani 1 1 d . . . . .
H7 H 0.7375 -0.0720 0.0790 0.142 Uiso 1 1 calc R U . . .
O5 O 0.8072(2) -0.2238(2) 0.15679(15) 0.131(2) Uani 1 1 d . . . . .
O3 O 0.63385(18) -0.0164(2) 0.03372(16) 0.127(2) Uani 1 1 d . . . . .
O1 O 0.74404(19) -0.1497(2) 0.15605(15) 0.1234(19) Uani 1 1 d . . . . .
C6 C 0.6697(3) -0.0675(3) 0.0715(2) 0.120(3) Uani 1 1 d . . . . .
C15 C 0.8666(3) -0.2717(3) 0.0866(2) 0.114(3) Uani 1 1 d . . . . .
H15 H 0.8812 -0.2445 0.0788 0.137 Uiso 1 1 calc R U . . .
O11 O 1.1039(2) -0.2029(2) 0.20536(15) 0.131(2) Uani 1 1 d . . . . .
O15 O 0.5571(3) 0.0386(4) 0.0000 0.129(4) Uani 0.75 2 d S T P A 1
C18 C 0.9411(3) -0.1814(4) 0.2081(2) 0.146(4) Uani 1 1 d . . . . .
C23 C 0.9832(3) -0.1754(3) 0.1939(2) 0.122(3) Uani 1 1 d . . . . .
H23 H 0.9847 -0.1607 0.1733 0.147 Uiso 1 1 calc R U . . .
C22 C 1.0234(3) -0.1898(4) 0.2082(2) 0.142(4) Uani 1 1 d . . . . .
C10 C 0.8365(3) -0.2689(3) 0.1131(2) 0.127(3) Uani 1 1 d . . . . .
O9 O 0.8605(2) -0.1792(2) 0.20512(15) 0.142(2) Uani 1 1 d . . . . .
C2 C 0.7070(3) -0.1118(3) 0.1125(2) 0.126(3) Uani 1 1 d . . . . .
C5 C 0.6270(4) -0.0858(5) 0.0806(3) 0.192(6) Uani 1 1 d . . . . .
H5 H 0.5999 -0.0770 0.0691 0.230 Uiso 1 1 calc R U . . .
C21 C 1.0211(5) -0.2126(6) 0.2393(3) 0.218(7) Uani 1 1 d . . . . .
H21 H 1.0486 -0.2233 0.2494 0.262 Uiso 1 1 calc R U . . .
C14 C 0.8753(3) -0.3132(3) 0.0718(2) 0.123(3) Uani 1 1 d . . . . .
C11 C 0.8125(4) -0.3087(3) 0.1228(3) 0.174(5) Uani 1 1 d . . . . .
H11 H 0.7909 -0.3064 0.1401 0.208 Uiso 1 1 calc R U . . .
O13 O 0.7587(3) -0.2008(3) 0.2212(2) 0.144(3) Uani 0.75 1 d . . P B 1
C19 C 0.9398(4) -0.2036(6) 0.2389(3) 0.224(8) Uani 1 1 d . . . . .
H19 H 0.9103 -0.2077 0.2486 0.268 Uiso 1 1 calc R U . . .
O16 O 0.8017(8) 0.0233(8) 0.0000 0.105(9) Uani 0.25 2 d S T P A 2
C12 C 0.8189(5) -0.3509(4) 0.1080(4) 0.216(8) Uani 1 1 d D . . . .
C13 C 0.8492(5) -0.3542(3) 0.0823(3) 0.178(5) Uani 1 1 d . . . . .
H13 H 0.8531 -0.3828 0.0714 0.213 Uiso 1 1 calc R U . . .
C20 C 0.9762(5) -0.2192(7) 0.2552(3) 0.256(10) Uani 1 1 d D . . . .
O14 O 0.8908(10) -0.0876(8) 0.0985(6) 0.146(10) Uani 0.25 1 d . . P B 2
Zn1' Zn 0.84576(3) -0.12857(2) 0.14099(2) 0.1052(3) Uani 0.25 1 d . . P B 2
Zn1 Zn 0.79761(3) -0.16835(3) 0.18494(2) 0.1211(4) Uani 0.75 1 d . . P B 1
Zn2' Zn 0.71772(3) 0.02507(3) 0.0000 0.0975(4) Uani 0.25 2 d S T P A 2
Pd2' Pd 0.62958(5) 0.03297(5) 0.0000 0.1118(4) Uani 0.25 2 d S T P A 2
C4 C 0.6236(4) -0.1163(5) 0.1059(4) 0.216(8) Uani 1 1 d D . . . .
C3 C 0.6626(4) -0.1310(5) 0.1206(3) 0.187(6) Uani 1 1 d . . . . .
H3 H 0.6608 -0.1546 0.1367 0.225 Uiso 1 1 calc R U . . .
C29 C 0.8044(10) -0.3964(6) 0.1245(7) 0.334(18) Uani 1 1 d D . . . .
C25 C 0.5789(6) -0.1432(14) 0.1138(9) 0.38(3) Uani 1 1 d D . . . .
C31 C 0.7594(8) -0.3869(5) 0.1413(7) 0.381(19) Uani 1 1 d D . . . .
H31A H 0.7652 -0.3701 0.1616 0.571 Uiso 0.5 1 calc R U P . .
H31B H 0.7439 -0.4163 0.1462 0.571 Uiso 0.5 1 calc R U P . .
H31C H 0.7396 -0.3683 0.1272 0.571 Uiso 0.5 1 calc R U P . .
H31D H 0.7339 -0.3996 0.1284 0.571 Uiso 0.5 1 calc R U P . .
H31E H 0.7552 -0.3535 0.1438 0.571 Uiso 0.5 1 calc R U P . .
H31F H 0.7595 -0.4015 0.1628 0.571 Uiso 0.5 1 calc R U P . .
C32 C 0.7792(12) -0.4198(13) 0.0981(8) 0.42(3) Uani 1 1 d D . . . .
H32A H 0.7637 -0.3966 0.0845 0.624 Uiso 0.5 1 calc R U P . .
H32B H 0.7561 -0.4408 0.1073 0.624 Uiso 0.5 1 calc R U P . .
H32C H 0.8010 -0.4374 0.0847 0.624 Uiso 0.5 1 calc R U P . .
H32D H 0.7835 -0.4533 0.0999 0.624 Uiso 0.5 1 calc R U P . .
H32E H 0.7911 -0.4091 0.0771 0.624 Uiso 0.5 1 calc R U P . .
H32F H 0.7462 -0.4125 0.0996 0.624 Uiso 0.5 1 calc R U P . .
C30 C 0.8214(17) -0.4401(14) 0.1399(14) 0.78(8) Uani 1 1 d D . . . .
H30A H 0.8400 -0.4325 0.1590 1.170 Uiso 0.5 1 calc R U P . .
H30B H 0.8404 -0.4572 0.1242 1.170 Uiso 0.5 1 calc R U P . .
H30C H 0.7950 -0.4591 0.1464 1.170 Uiso 0.5 1 calc R U P . .
H30D H 0.8103 -0.4667 0.1274 1.170 Uiso 0.5 1 calc R U P . .
H30E H 0.8099 -0.4421 0.1622 1.170 Uiso 0.5 1 calc R U P . .
H30F H 0.8553 -0.4401 0.1401 1.170 Uiso 0.5 1 calc R U P . .
C27 C 0.5732(11) -0.1846(14) 0.1209(14) 0.51(4) Uani 1 1 d . . . . .
H27A H 0.5797 -0.2038 0.1018 0.764 Uiso 0.5 1 calc R U P . .
H27B H 0.5412 -0.1895 0.1279 0.764 Uiso 0.5 1 calc R U P . .
H27C H 0.5942 -0.1931 0.1386 0.764 Uiso 0.5 1 calc R U P . .
H27D H 0.5637 -0.1871 0.1437 0.764 Uiso 0.5 1 calc R U P . .
H27E H 0.6022 -0.2014 0.1176 0.764 Uiso 0.5 1 calc R U P . .
H27F H 0.5492 -0.1978 0.1069 0.764 Uiso 0.5 1 calc R U P . .
C28 C 0.5401(7) -0.1153(10) 0.0988(8) 0.43(2) Uani 1 1 d D . . . .
H28A H 0.5513 -0.0842 0.0936 0.639 Uiso 0.5 1 calc R U P . .
H28B H 0.5144 -0.1131 0.1142 0.639 Uiso 0.5 1 calc R U P . .
H28C H 0.5295 -0.1305 0.0789 0.639 Uiso 0.5 1 calc R U P . .
H28D H 0.5122 -0.1344 0.0976 0.639 Uiso 0.5 1 calc R U P . .
H28E H 0.5491 -0.1055 0.0769 0.639 Uiso 0.5 1 calc R U P . .
H28F H 0.5340 -0.0880 0.1123 0.639 Uiso 0.5 1 calc R U P . .
C26 C 0.5679(9) -0.1231(12) 0.1451(11) 0.43(3) Uani 1 1 d . . . . .
H26A H 0.5712 -0.0894 0.1440 0.650 Uiso 0.5 1 calc R U P . .
H26B H 0.5891 -0.1353 0.1616 0.650 Uiso 0.5 1 calc R U P . .
H26C H 0.5361 -0.1310 0.1510 0.650 Uiso 0.5 1 calc R U P . .
H26D H 0.5597 -0.1477 0.1604 0.650 Uiso 0.5 1 calc R U P . .
H26E H 0.5418 -0.1018 0.1428 0.650 Uiso 0.5 1 calc R U P . .
H26F H 0.5948 -0.1062 0.1534 0.650 Uiso 0.5 1 calc R U P . .
C34 C 1.0140(12) -0.2158(11) 0.3124(5) 0.40(2) Uani 1 1 d D . . . .
H34A H 1.0444 -0.2111 0.3023 0.599 Uiso 0.5 1 calc R U P . .
H34B H 1.0177 -0.2335 0.3325 0.599 Uiso 0.5 1 calc R U P . .
H34C H 1.0001 -0.1858 0.3173 0.599 Uiso 0.5 1 calc R U P . .
H34D H 0.9970 -0.2091 0.3325 0.599 Uiso 0.5 1 calc R U P . .
H34E H 1.0238 -0.1868 0.3023 0.599 Uiso 0.5 1 calc R U P . .
H34F H 1.0413 -0.2345 0.3175 0.599 Uiso 0.5 1 calc R U P . .
C35 C 1.0044(11) -0.2905(10) 0.2843(6) 0.374(18) Uani 1 1 d . . . . .
H35A H 1.0371 -0.2871 0.2787 0.561 Uiso 0.5 1 calc R U P . .
H35B H 0.9883 -0.3070 0.2668 0.561 Uiso 0.5 1 calc R U P . .
H35C H 1.0016 -0.3082 0.3045 0.561 Uiso 0.5 1 calc R U P . .
H35D H 0.9809 -0.3144 0.2880 0.561 Uiso 0.5 1 calc R U P . .
H35E H 1.0297 -0.2945 0.2999 0.561 Uiso 0.5 1 calc R U P . .
H35F H 1.0164 -0.2933 0.2621 0.561 Uiso 0.5 1 calc R U P . .
C36 C 0.9346(9) -0.2539(14) 0.2975(7) 0.53(3) Uani 1 1 d D . . . .
H36A H 0.9200 -0.2704 0.2795 0.797 Uiso 0.5 1 calc R U P . .
H36B H 0.9175 -0.2254 0.3020 0.797 Uiso 0.5 1 calc R U P . .
H36C H 0.9345 -0.2736 0.3169 0.797 Uiso 0.5 1 calc R U P . .
H36D H 0.9280 -0.2426 0.3195 0.797 Uiso 0.5 1 calc R U P . .
H36E H 0.9304 -0.2875 0.2969 0.797 Uiso 0.5 1 calc R U P . .
H36F H 0.9135 -0.2393 0.2820 0.797 Uiso 0.5 1 calc R U P . .
C33 C 0.9826(8) -0.2425(12) 0.2889(5) 0.35(2) Uani 1 1 d D . . . .

loop_
_atom_site_aniso_label
_atom_site_aniso_U_11
_atom_site_aniso_U_22
_atom_site_aniso_U_33
_atom_site_aniso_U_23
_atom_site_aniso_U_13
_atom_site_aniso_U_12
Pd2 0.1024(7) 0.1039(7) 0.0862(6) 0.000 0.000 -0.0002(5)
Pd1 0.1122(6) 0.1047(5) 0.0986(5) 0.0087(4) 0.0067(4) 0.0116(4)
Zn2 0.1163(9) 0.1151(9) 0.1041(9) 0.000 0.000 0.0005(7)
Pd1' 0.1294(8) 0.1196(7) 0.1143(7) 0.0101(5) 0.0084(5) 0.0152(5)
O8 0.123(4) 0.079(3) 0.101(4) 0.001(3) 0.012(3) 0.001(3)
O10 0.129(4) 0.125(4) 0.096(4) 0.034(3) 0.021(3) -0.015(3)
O12 0.103(4) 0.126(4) 0.096(4) 0.035(3) -0.008(3) -0.008(3)
O2 0.101(4) 0.116(4) 0.105(4) 0.032(3) 0.023(3) -0.003(3)
C8 0.100(7) 0.124(7) 0.123(7) -0.005(6) -0.005(6) -0.014(5)
O6 0.118(4) 0.104(4) 0.094(3) 0.030(3) 0.025(3) 0.002(3)
C9 0.125(7) 0.110(7) 0.122(7) 0.020(6) -0.001(6) 0.031(6)
C16 0.127(7) 0.085(6) 0.107(6) 0.009(5) 0.010(5) 0.009(5)
C1 0.129(8) 0.100(6) 0.116(7) 0.010(5) 0.010(6) 0.003(5)
O4 0.075(3) 0.122(4) 0.118(4) -0.003(3) 0.000(3) 0.002(3)
C24 0.114(7) 0.143(8) 0.100(6) 0.025(6) 0.002(6) 0.002(6)
O7 0.158(5) 0.081(4) 0.135(5) 0.002(3) 0.049(4) 0.000(3)
C17 0.115(7) 0.134(7) 0.112(7) 0.036(6) 0.021(6) 0.000(6)
C7 0.102(6) 0.122(6) 0.130(7) 0.041(6) 0.011(5) -0.006(5)
O5 0.156(5) 0.122(4) 0.114(4) 0.038(4) 0.060(4) 0.007(4)
O3 0.065(3) 0.169(5) 0.147(5) 0.004(4) 0.005(3) -0.005(3)
O1 0.109(4) 0.138(5) 0.123(4) 0.047(4) 0.017(3) 0.003(3)
C6 0.089(6) 0.139(7) 0.133(7) 0.054(6) -0.005(5) -0.003(5)
C15 0.132(7) 0.089(6) 0.120(7) 0.007(5) 0.012(6) 0.009(5)
O11 0.102(4) 0.176(6) 0.114(4) 0.056(4) -0.014(3) 0.006(4)
O15 0.095(7) 0.145(9) 0.148(9) 0.000 0.000 -0.010(6)
C18 0.103(7) 0.207(11) 0.129(8) 0.090(8) 0.023(6) 0.010(6)
C23 0.112(7) 0.150(8) 0.104(6) 0.045(6) 0.000(6) 0.002(6)
C22 0.115(7) 0.203(10) 0.107(7) 0.065(7) 0.002(6) 0.009(7)
C10 0.154(8) 0.104(7) 0.124(7) 0.017(6) 0.063(6) 0.013(6)
O9 0.132(5) 0.183(6) 0.109(4) 0.065(4) 0.027(4) 0.003(4)
C2 0.102(6) 0.146(8) 0.131(7) 0.049(7) -0.008(6) -0.008(5)
C5 0.106(8) 0.248(14) 0.222(13) 0.137(12) 0.015(8) -0.021(8)
C21 0.163(11) 0.35(2) 0.147(10) 0.141(12) -0.016(9) 0.012(11)
C14 0.137(7) 0.102(7) 0.129(7) 0.008(6) 0.019(6) 0.006(5)
C11 0.231(12) 0.084(6) 0.206(12) 0.028(7) 0.120(10) 0.004(7)
O13 0.157(7) 0.151(7) 0.125(6) 0.023(5) 0.043(6) -0.025(6)
C19 0.134(9) 0.40(2) 0.141(10) 0.144(13) 0.023(8) 0.038(11)
O16 0.071(16) 0.075(16) 0.17(3) 0.000 0.000 -0.016(12)
C12 0.244(14) 0.092(8) 0.311(18) 0.028(9) 0.176(14) -0.012(8)
C13 0.232(13) 0.095(7) 0.206(12) 0.024(7) 0.106(11) 0.001(7)
C20 0.159(11) 0.44(3) 0.169(11) 0.207(16) 0.050(10) 0.081(13)
O14 0.20(2) 0.120(17) 0.122(18) -0.020(14) 0.079(18) -0.063(16)
Zn1' 0.1122(6) 0.1047(5) 0.0986(5) 0.0087(4) 0.0067(4) 0.0116(4)
Zn1 0.1294(8) 0.1196(7) 0.1143(7) 0.0101(5) 0.0084(5) 0.0152(5)
Zn2' 0.1024(7) 0.1039(7) 0.0862(6) 0.000 0.000 -0.0002(5)
Pd2' 0.1163(9) 0.1151(9) 0.1041(9) 0.000 0.000 0.0005(7)
C4 0.082(7) 0.271(16) 0.296(18) 0.156(15) -0.011(9) -0.038(8)
C3 0.109(8) 0.228(13) 0.225(13) 0.115(11) 0.023(8) -0.028(8)
C29 0.40(4) 0.21(2) 0.39(3) -0.07(2) 0.28(3) -0.10(2)
C25 0.115(15) 0.71(9) 0.32(3) 0.22(4) 0.008(16) 0.01(3)
C31 0.46(3) 0.149(13) 0.53(4) -0.008(18) 0.33(3) -0.061(17)
C32 0.48(5) 0.30(3) 0.48(5) -0.01(3) 0.22(4) -0.20(4)
C30 0.59(8) 0.30(5) 1.4(2) -0.22(8) 0.35(11) 0.03(5)
C27 0.31(3) 0.44(5) 0.78(9) 0.33(6) -0.02(4) -0.19(3)
C28 0.19(2) 0.58(5) 0.51(5) 0.36(4) 0.02(2) -0.05(2)
C26 0.161(19) 0.40(4) 0.74(8) 0.19(5) 0.12(4) -0.03(2)
C34 0.43(5) 0.58(6) 0.182(19) 0.10(3) -0.05(2) 0.08(4)
C35 0.41(4) 0.42(4) 0.29(3) 0.25(3) -0.03(3) -0.01(3)
C36 0.50(6) 0.82(8) 0.28(3) 0.25(4) -0.01(4) 0.27(6)
C33 0.20(2) 0.55(5) 0.30(3) 0.27(4) 0.10(2) 0.07(3)

loop_
_atom_type_symbol
_atom_type_description
_atom_type_scat_dispersion_real
_atom_type_scat_dispersion_imag
_atom_type_scat_source
C C 0.0033 0.0016 'International Tables Vol C Tables 4.2.6.8 and 6.1.1.4'
H H 0.0000 0.0000 'International Tables Vol C Tables 4.2.6.8 and 6.1.1.4'
O O 0.0106 0.0060 'International Tables Vol C Tables 4.2.6.8 and 6.1.1.4'
Zn Zn 0.2839 1.4301 'International Tables Vol C Tables 4.2.6.8 and 6.1.1.4'
Pd Pd -0.9988 1.0072 'International Tables Vol C Tables 4.2.6.8 and 6.1.1.4'

loop_
_geom_angle_atom_site_label_1
_geom_angle_atom_site_label_2
_geom_angle_atom_site_label_3
_geom_angle
_geom_angle_site_symmetry_1
_geom_angle_site_symmetry_3
O4 Pd2 O4 90.7(3) . 11
O4 Pd2 O8 89.1(2) . 4_665
O4 Pd2 O8 176.3(2) 11 4_665
O4 Pd2 O8 176.2(2) . 10_665
O4 Pd2 O8 89.1(2) 11 10_665
O8 Pd2 O8 90.7(3) 4_665 10_665
O4 Pd2 Zn2 88.39(15) . .
O4 Pd2 Zn2 88.39(15) 11 .
O8 Pd2 Zn2 87.86(15) 4_665 .
O8 Pd2 Zn2 87.86(15) 10_665 .
O6 Pd1 O10 89.2(2) . .
O6 Pd1 O2 90.7(2) . .
O10 Pd1 O2 176.9(2) . .
O6 Pd1 O12 177.3(2) . 4_665
O10 Pd1 O12 90.6(2) . 4_665
O2 Pd1 O12 89.3(2) . 4_665
O3 Zn2 O3 88.2(4) . 11
O3 Zn2 O7 89.4(3) . 4_665
O3 Zn2 O7 166.0(2) 11 4_665
O3 Zn2 O7 166.0(2) . 10_665
O3 Zn2 O7 89.4(3) 11 10_665
O7 Zn2 O7 89.7(4) 4_665 10_665
O3 Zn2 O15 96.7(3) . .
O3 Zn2 O15 96.7(3) 11 .
O7 Zn2 O15 97.2(3) 4_665 .
O7 Zn2 O15 97.2(3) 10_665 .
O3 Zn2 Pd2 82.79(16) . .
O3 Zn2 Pd2 82.79(16) 11 .
O7 Zn2 Pd2 83.26(16) 4_665 .
O7 Zn2 Pd2 83.26(16) 10_665 .
O15 Zn2 Pd2 179.3(3) . .
O5 Pd1' O9 89.4(3) . .
O5 Pd1' O1 88.8(3) . .
O9 Pd1' O1 165.8(2) . .
O5 Pd1' O11 166.2(2) . 4_665
O9 Pd1' O11 88.8(3) . 4_665
O1 Pd1' O11 89.6(3) . 4_665
C16 O8 Zn2' 119.7(5) . 2_645
C16 O8 Pd2 119.7(5) . 2_645
C17 O10 Pd1 119.7(6) . .
C24 O12 Zn1' 118.7(5) . 2_645
C24 O12 Pd1 118.7(5) . 2_645
C1 O2 Pd1 119.7(5) . .
O3 C8 O4 124.5(9) . .
O3 C8 C6 119.8(8) . .
O4 C8 C6 115.7(8) . .
C9 O6 Pd1 117.9(5) . .
O5 C9 O6 124.7(9) . .
O5 C9 C10 120.0(9) . .
O6 C9 C10 115.2(9) . .
O8 C16 O7 126.0(8) . .
O8 C16 C14 115.9(8) . .
O7 C16 C14 118.1(8) . .
O2 C1 O1 125.4(9) . .
O2 C1 C2 116.8(8) . .
O1 C1 C2 117.8(9) . .
C8 O4 Pd2 119.1(6) . .
O11 C24 O12 126.7(8) . .
O11 C24 C22 118.4(8) . .
O12 C24 C22 114.9(8) . .
C16 O7 Pd2' 123.2(5) . 2_645
C16 O7 Zn2 123.2(5) . 2_645
O10 C17 O9 124.6(9) . .
O10 C17 C18 117.3(8) . .
O9 C17 C18 118.2(8) . .
C6 C7 C2 122.4(8) . .
C6 C7 H7 118.8 . .
C2 C7 H7 118.8 . .
C9 O5 Pd1' 125.4(6) . .
C8 O3 Zn2 125.0(6) . .
C1 O1 Pd1' 123.1(6) . .
C7 C6 C5 119.2(8) . .
C7 C6 C8 122.2(8) . .
C5 C6 C8 118.6(9) . .
C14 C15 C10 120.8(8) . .
C14 C15 H15 119.6 . .
C10 C15 H15 119.6 . .
C24 O11 Zn1 123.0(6) . 2_645
C24 O11 Pd1' 123.0(6) . 2_645
C23 C18 C19 117.6(9) . .
C23 C18 C17 121.9(8) . .
C19 C18 C17 120.4(9) . .
C18 C23 C22 122.5(8) . .
C18 C23 H23 118.8 . .
C22 C23 H23 118.8 . .
C23 C22 C21 118.8(10) . .
C23 C22 C24 122.7(8) . .
C21 C22 C24 118.5(10) . .
C15 C10 C11 118.9(9) . .
C15 C10 C9 120.8(8) . .
C11 C10 C9 120.3(9) . .
C17 O9 Pd1' 124.5(6) . .
C7 C2 C3 116.6(9) . .
C7 C2 C1 122.3(9) . .
C3 C2 C1 121.0(9) . .
C4 C5 C6 120.8(10) . .
C4 C5 H5 119.6 . .
C6 C5 H5 119.6 . .
C22 C21 C20 119.8(10) . .
C22 C21 H21 120.1 . .
C20 C21 H21 120.1 . .
C15 C14 C13 118.8(9) . .
C15 C14 C16 122.0(8) . .
C13 C14 C16 119.2(9) . .
C12 C11 C10 122.4(9) . .
C12 C11 H11 118.8 . .
C10 C11 H11 118.8 . .
C20 C19 C18 125.7(11) . .
C20 C19 H19 117.1 . .
C18 C19 H19 117.1 . .
C13 C12 C11 119.0(9) . .
C13 C12 C29 117.1(11) . .
C11 C12 C29 121.7(13) . .
C12 C13 C14 119.9(10) . .
C12 C13 H13 120.1 . .
C14 C13 H13 120.1 . .
C19 C20 C21 115.5(9) . .
C19 C20 C33 134.0(14) . .
C21 C20 C33 110.5(12) . .
C3 C4 C5 119.0(10) . .
C3 C4 C25 116.6(13) . .
C5 C4 C25 123.0(14) . .
C4 C3 C2 121.3(10) . .
C4 C3 H3 119.3 . .
C2 C3 H3 119.3 . .
C32 C29 C30 95(3) . .
C32 C29 C31 90(3) . .
C30 C29 C31 104(2) . .
C32 C29 C12 102(2) . .
C30 C29 C12 145(3) . .
C31 C29 C12 106.6(15) . .
C27 C25 C26 98(4) . .
C27 C25 C28 121(3) . .
C26 C25 C28 89(3) . .
C27 C25 C4 130(3) . .
C26 C25 C4 100(3) . .
C28 C25 C4 105.5(19) . .
C29 C31 H31A 109.5 . .
C29 C31 H31B 109.5 . .
H31A C31 H31B 109.5 . .
C29 C31 H31C 109.5 . .
H31A C31 H31C 109.5 . .
H31B C31 H31C 109.5 . .
C29 C31 H31D 109.5 . .
H31A C31 H31D 141.1 . .
H31B C31 H31D 56.3 . .
H31C C31 H31D 56.3 . .
C29 C31 H31E 109.5 . .
H31A C31 H31E 56.3 . .
H31B C31 H31E 141.1 . .
H31C C31 H31E 56.3 . .
H31D C31 H31E 109.5 . .
C29 C31 H31F 109.5 . .
H31A C31 H31F 56.3 . .
H31B C31 H31F 56.3 . .
H31C C31 H31F 141.1 . .
H31D C31 H31F 109.5 . .
H31E C31 H31F 109.5 . .
C29 C32 H32A 109.5 . .
C29 C32 H32B 109.5 . .
H32A C32 H32B 109.5 . .
C29 C32 H32C 109.5 . .
H32A C32 H32C 109.5 . .
H32B C32 H32C 109.5 . .
C29 C32 H32D 109.5 . .
H32A C32 H32D 141.1 . .
H32B C32 H32D 56.3 . .
H32C C32 H32D 56.3 . .
C29 C32 H32E 109.5 . .
H32A C32 H32E 56.3 . .
H32B C32 H32E 141.1 . .
H32C C32 H32E 56.3 . .
H32D C32 H32E 109.5 . .
C29 C32 H32F 109.5 . .
H32A C32 H32F 56.3 . .
H32B C32 H32F 56.3 . .
H32C C32 H32F 141.1 . .
H32D C32 H32F 109.5 . .
H32E C32 H32F 109.5 . .
C29 C30 H30A 109.5 . .
C29 C30 H30B 109.5 . .
H30A C30 H30B 109.5 . .
C29 C30 H30C 109.5 . .
H30A C30 H30C 109.5 . .
H30B C30 H30C 109.5 . .
C29 C30 H30D 109.5 . .
H30A C30 H30D 141.1 . .
H30B C30 H30D 56.3 . .
H30C C30 H30D 56.3 . .
C29 C30 H30E 109.5 . .
H30A C30 H30E 56.3 . .
H30B C30 H30E 141.1 . .
H30C C30 H30E 56.3 . .
H30D C30 H30E 109.5 . .
C29 C30 H30F 109.5 . .
H30A C30 H30F 56.3 . .
H30B C30 H30F 56.3 . .
H30C C30 H30F 141.1 . .
H30D C30 H30F 109.5 . .
H30E C30 H30F 109.5 . .
C25 C27 H27A 109.5 . .
C25 C27 H27B 109.5 . .
H27A C27 H27B 109.5 . .
C25 C27 H27C 109.5 . .
H27A C27 H27C 109.5 . .
H27B C27 H27C 109.5 . .
C25 C27 H27D 109.5 . .
H27A C27 H27D 141.1 . .
H27B C27 H27D 56.3 . .
H27C C27 H27D 56.3 . .
C25 C27 H27E 109.5 . .
H27A C27 H27E 56.3 . .
H27B C27 H27E 141.1 . .
H27C C27 H27E 56.3 . .
H27D C27 H27E 109.5 . .
C25 C27 H27F 109.5 . .
H27A C27 H27F 56.3 . .
H27B C27 H27F 56.3 . .
H27C C27 H27F 141.1 . .
H27D C27 H27F 109.5 . .
H27E C27 H27F 109.5 . .
C25 C28 H28A 109.5 . .
C25 C28 H28B 109.5 . .
H28A C28 H28B 109.5 . .
C25 C28 H28C 109.5 . .
H28A C28 H28C 109.5 . .
H28B C28 H28C 109.5 . .
C25 C28 H28D 109.5 . .
H28A C28 H28D 141.1 . .
H28B C28 H28D 56.3 . .
H28C C28 H28D 56.3 . .
C25 C28 H28E 109.5 . .
H28A C28 H28E 56.3 . .
H28B C28 H28E 141.1 . .
H28C C28 H28E 56.3 . .
H28D C28 H28E 109.5 . .
C25 C28 H28F 109.5 . .
H28A C28 H28F 56.3 . .
H28B C28 H28F 56.3 . .
H28C C28 H28F 141.1 . .
H28D C28 H28F 109.5 . .
H28E C28 H28F 109.5 . .
C25 C26 H26A 109.5 . .
C25 C26 H26B 109.5 . .
H26A C26 H26B 109.5 . .
C25 C26 H26C 109.5 . .
H26A C26 H26C 109.5 . .
H26B C26 H26C 109.5 . .
C25 C26 H26D 109.5 . .
H26A C26 H26D 141.1 . .
H26B C26 H26D 56.3 . .
H26C C26 H26D 56.3 . .
C25 C26 H26E 109.5 . .
H26A C26 H26E 56.3 . .
H26B C26 H26E 141.1 . .
H26C C26 H26E 56.3 . .
H26D C26 H26E 109.5 . .
C25 C26 H26F 109.5 . .
H26A C26 H26F 56.3 . .
H26B C26 H26F 56.3 . .
H26C C26 H26F 141.1 . .
H26D C26 H26F 109.5 . .
H26E C26 H26F 109.5 . .
C33 C34 H34A 109.5 . .
C33 C34 H34B 109.5 . .
H34A C34 H34B 109.5 . .
C33 C34 H34C 109.5 . .
H34A C34 H34C 109.5 . .
H34B C34 H34C 109.5 . .
C33 C34 H34D 109.5 . .
H34A C34 H34D 141.1 . .
H34B C34 H34D 56.3 . .
H34C C34 H34D 56.3 . .
C33 C34 H34E 109.5 . .
H34A C34 H34E 56.3 . .
H34B C34 H34E 141.1 . .
H34C C34 H34E 56.3 . .
H34D C34 H34E 109.5 . .
C33 C34 H34F 109.5 . .
H34A C34 H34F 56.3 . .
H34B C34 H34F 56.3 . .
H34C C34 H34F 141.1 . .
H34D C34 H34F 109.5 . .
H34E C34 H34F 109.5 . .
C33 C35 H35A 109.5 . .
C33 C35 H35B 109.5 . .
H35A C35 H35B 109.5 . .
C33 C35 H35C 109.5 . .
H35A C35 H35C 109.5 . .
H35B C35 H35C 109.5 . .
C33 C35 H35D 109.5 . .
H35A C35 H35D 141.1 . .
H35B C35 H35D 56.3 . .
H35C C35 H35D 56.3 . .
C33 C35 H35E 109.5 . .
H35A C35 H35E 56.3 . .
H35B C35 H35E 141.1 . .
H35C C35 H35E 56.3 . .
H35D C35 H35E 109.5 . .
C33 C35 H35F 109.5 . .
H35A C35 H35F 56.3 . .
H35B C35 H35F 56.3 . .
H35C C35 H35F 141.1 . .
H35D C35 H35F 109.5 . .
H35E C35 H35F 109.5 . .
C33 C36 H36A 109.5 . .
C33 C36 H36B 109.5 . .
H36A C36 H36B 109.5 . .
C33 C36 H36C 109.5 . .
H36A C36 H36C 109.5 . .
H36B C36 H36C 109.5 . .
C33 C36 H36D 109.5 . .
H36A C36 H36D 141.1 . .
H36B C36 H36D 56.3 . .
H36C C36 H36D 56.3 . .
C33 C36 H36E 109.5 . .
H36A C36 H36E 56.3 . .
H36B C36 H36E 141.1 . .
H36C C36 H36E 56.3 . .
H36D C36 H36E 109.5 . .
C33 C36 H36F 109.5 . .
H36A C36 H36F 56.3 . .
H36B C36 H36F 56.3 . .
H36C C36 H36F 141.1 . .
H36D C36 H36F 109.5 . .
H36E C36 H36F 109.5 . .
C36 C33 C35 102(3) . .
C36 C33 C34 121(3) . .
C35 C33 C34 107(2) . .
C36 C33 C20 101.6(18) . .
C35 C33 C20 110(2) . .
C34 C33 C20 114(2) . .

loop_
_geom_bond_atom_site_label_1
_geom_bond_atom_site_label_2
_geom_bond_distance
_geom_bond_site_symmetry_2
Pd2 O4 1.977(6) .
Pd2 O4 1.977(6) 11
Pd2 O8 2.012(5) 4_665
Pd2 O8 2.012(5) 10_665
Pd2 Zn2 2.5607(17) .
Pd1 O6 1.983(6) .
Pd1 O10 1.985(6) .
Pd1 O2 1.990(6) .
Pd1 O12 2.010(5) 4_665
Zn2 O3 1.995(7) .
Zn2 O3 1.995(7) 11
Zn2 O7 2.044(6) 4_665
Zn2 O7 2.044(6) 10_665
Zn2 O15 2.103(10) .
Pd1' O5 1.999(7) .
Pd1' O9 2.025(7) .
Pd1' O1 2.027(6) .
Pd1' O11 2.045(6) 4_665
O8 C16 1.259(9) .
O8 Zn2' 2.012(5) 2_645
O8 Pd2 2.012(5) 2_645
O10 C17 1.268(10) .
O12 C24 1.277(10) .
O12 Zn1' 2.009(5) 2_645
O12 Pd1 2.009(5) 2_645
O2 C1 1.261(10) .
C8 O3 1.263(10) .
C8 O4 1.285(10) .
C8 C6 1.488(12) .
O6 C9 1.316(10) .
C9 O5 1.254(11) .
C9 C10 1.488(12) .
C16 O7 1.262(9) .
C16 C14 1.474(12) .
C1 O1 1.281(10) .
C1 C2 1.474(12) .
C24 O11 1.250(10) .
C24 C22 1.496(12) .
O7 Pd2' 2.045(6) 2_645
O7 Zn2 2.045(6) 2_645
C17 O9 1.269(10) .
C17 C18 1.451(12) .
C7 C6 1.350(11) .
C7 C2 1.363(11) .
C7 H7 0.9500 .
C6 C5 1.396(12) .
C15 C14 1.370(11) .
C15 C10 1.398(11) .
C15 H15 0.9500 .
O11 Zn1 2.046(6) 2_645
O11 Pd1' 2.046(6) 2_645
C18 C23 1.364(11) .
C18 C19 1.422(13) .
C23 C22 1.369(11) .
C23 H23 0.9500 .
C22 C21 1.441(13) .
C10 C11 1.402(12) .
C2 C3 1.439(13) .
C5 C4 1.369(14) .
C5 H5 0.9500 .
C21 C20 1.469(16) .
C21 H21 0.9500 .
C14 C13 1.471(13) .
C11 C12 1.379(15) .
C11 H11 0.9500 .
C19 C20 1.329(15) .
C19 H19 0.9500 .
C12 C13 1.375(15) .
C12 C29 1.540(15) .
C13 H13 0.9500 .
C20 C33 1.551(16) .
C4 C3 1.351(15) .
C4 C25 1.543(18) .
C3 H3 0.9500 .
C29 C32 1.475(18) .
C29 C30 1.496(19) .
C29 C31 1.501(17) .
C25 C27 1.24(5) .
C25 C26 1.45(5) .
C25 C28 1.512(18) .
C31 H31A 0.9800 .
C31 H31B 0.9800 .
C31 H31C 0.9800 .
C31 H31D 0.9800 .
C31 H31E 0.9800 .
C31 H31F 0.9800 .
C32 H32A 0.9800 .
C32 H32B 0.9800 .
C32 H32C 0.9800 .
C32 H32D 0.9800 .
C32 H32E 0.9800 .
C32 H32F 0.9800 .
C30 H30A 0.9800 .
C30 H30B 0.9800 .
C30 H30C 0.9800 .
C30 H30D 0.9800 .
C30 H30E 0.9800 .
C30 H30F 0.9800 .
C27 H27A 0.9800 .
C27 H27B 0.9800 .
C27 H27C 0.9800 .
C27 H27D 0.9800 .
C27 H27E 0.9800 .
C27 H27F 0.9800 .
C28 H28A 0.9800 .
C28 H28B 0.9800 .
C28 H28C 0.9800 .
C28 H28D 0.9800 .
C28 H28E 0.9800 .
C28 H28F 0.9800 .
C26 H26A 0.9800 .
C26 H26B 0.9800 .
C26 H26C 0.9800 .
C26 H26D 0.9800 .
C26 H26E 0.9800 .
C26 H26F 0.9800 .
C34 C33 1.537(19) .
C34 H34A 0.9800 .
C34 H34B 0.9800 .
C34 H34C 0.9800 .
C34 H34D 0.9800 .
C34 H34E 0.9800 .
C34 H34F 0.9800 .
C35 C33 1.54(4) .
C35 H35A 0.9800 .
C35 H35B 0.9800 .
C35 H35C 0.9800 .
C35 H35D 0.9800 .
C35 H35E 0.9800 .
C35 H35F 0.9800 .
C36 C33 1.471(18) .
C36 H36A 0.9800 .
C36 H36B 0.9800 .
C36 H36C 0.9800 .
C36 H36D 0.9800 .
C36 H36E 0.9800 .
C36 H36F 0.9800 .

loop_
_geom_torsion_atom_site_label_1
_geom_torsion_atom_site_label_2
_geom_torsion_atom_site_label_3
_geom_torsion_atom_site_label_4
_geom_torsion
_geom_torsion_site_symmetry_1
_geom_torsion_site_symmetry_4
Pd1 O6 C9 O5 1.8(12) . .
Pd1 O6 C9 C10 -177.3(6) . .
Zn2' O8 C16 O7 -1.7(12) 2_645 .
Pd2 O8 C16 O7 -1.7(12) 2_645 .
Zn2' O8 C16 C14 176.7(6) 2_645 .
Pd2 O8 C16 C14 176.7(6) 2_645 .
Pd1 O2 C1 O1 -4.2(12) . .
Pd1 O2 C1 C2 177.1(6) . .
O3 C8 O4 Pd2 4.5(12) . .
C6 C8 O4 Pd2 -177.6(6) . .
Zn1' O12 C24 O11 2.6(13) 2_645 .
Pd1 O12 C24 O11 2.6(13) 2_645 .
Zn1' O12 C24 C22 -175.2(7) 2_645 .
Pd1 O12 C24 C22 -175.2(7) 2_645 .
O8 C16 O7 Pd2' 2.0(13) . 2_645
C14 C16 O7 Pd2' -176.3(6) . 2_645
O8 C16 O7 Zn2 2.0(13) . 2_645
C14 C16 O7 Zn2 -176.3(6) . 2_645
Pd1 O10 C17 O9 -3.8(13) . .
Pd1 O10 C17 C18 175.9(7) . .
O6 C9 O5 Pd1' -2.3(13) . .
C10 C9 O5 Pd1' 176.8(6) . .
O4 C8 O3 Zn2 -6.0(13) . .
C6 C8 O3 Zn2 176.2(6) . .
O2 C1 O1 Pd1' 5.6(13) . .
C2 C1 O1 Pd1' -175.8(6) . .
C2 C7 C6 C5 -5.9(17) . .
C2 C7 C6 C8 175.4(9) . .
O3 C8 C6 C7 -172.9(9) . .
O4 C8 C6 C7 9.2(14) . .
O3 C8 C6 C5 8.4(15) . .
O4 C8 C6 C5 -169.5(10) . .
O12 C24 O11 Zn1 -2.8(14) . 2_645
C22 C24 O11 Zn1 174.9(7) . 2_645
O12 C24 O11 Pd1' -2.8(14) . 2_645
C22 C24 O11 Pd1' 174.9(7) . 2_645
O10 C17 C18 C23 -7.8(17) . .
O9 C17 C18 C23 171.9(10) . .
O10 C17 C18 C19 175.0(12) . .
O9 C17 C18 C19 -5.3(19) . .
C19 C18 C23 C22 0(2) . .
C17 C18 C23 C22 -177.4(11) . .
C18 C23 C22 C21 0.6(19) . .
C18 C23 C22 C24 179.2(11) . .
O11 C24 C22 C23 -171.6(10) . .
O12 C24 C22 C23 6.3(16) . .
O11 C24 C22 C21 7.0(17) . .
O12 C24 C22 C21 -175.0(11) . .
C14 C15 C10 C11 -5.0(16) . .
C14 C15 C10 C9 174.8(9) . .
O5 C9 C10 C15 -171.9(9) . .
O6 C9 C10 C15 7.3(13) . .
O5 C9 C10 C11 8.0(16) . .
O6 C9 C10 C11 -172.8(10) . .
O10 C17 O9 Pd1' 5.1(15) . .
C18 C17 O9 Pd1' -174.5(8) . .
C6 C7 C2 C3 7.5(17) . .
C6 C7 C2 C1 -176.3(9) . .
O2 C1 C2 C7 -8.3(15) . .
O1 C1 C2 C7 173.0(9) . .
O2 C1 C2 C3 167.8(11) . .
O1 C1 C2 C3 -11.0(16) . .
C7 C6 C5 C4 4(2) . .
C8 C6 C5 C4 -177.1(14) . .
C23 C22 C21 C20 -1(2) . .
C24 C22 C21 C20 -179.7(15) . .
C10 C15 C14 C13 5.7(15) . .
C10 C15 C14 C16 -176.4(9) . .
O8 C16 C14 C15 -5.8(13) . .
O7 C16 C14 C15 172.7(9) . .
O8 C16 C14 C13 172.1(10) . .
O7 C16 C14 C13 -9.4(14) . .
C15 C10 C11 C12 3(2) . .
C9 C10 C11 C12 -176.9(14) . .
C23 C18 C19 C20 0(3) . .
C17 C18 C19 C20 177.4(18) . .
C10 C11 C12 C13 -2(3) . .
C10 C11 C12 C29 161.3(19) . .
C11 C12 C13 C14 2(2) . .
C29 C12 C13 C14 -161.4(18) . .
C15 C14 C13 C12 -4(2) . .
C16 C14 C13 C12 177.7(13) . .
C18 C19 C20 C21 0(3) . .
C18 C19 C20 C33 178(2) . .
C22 C21 C20 C19 1(3) . .
C22 C21 C20 C33 -177.7(19) . .
C6 C5 C4 C3 -5(3) . .
C6 C5 C4 C25 -171(2) . .
C5 C4 C3 C2 6(3) . .
C25 C4 C3 C2 173(2) . .
C7 C2 C3 C4 -8(2) . .
C1 C2 C3 C4 176.0(14) . .
C13 C12 C29 C32 -65(3) . .
C11 C12 C29 C32 132(2) . .
C13 C12 C29 C30 52(7) . .
C11 C12 C29 C30 -111(6) . .
C13 C12 C29 C31 -158(2) . .
C11 C12 C29 C31 39(3) . .
C3 C4 C25 C27 -31(7) . .
C5 C4 C25 C27 136(6) . .
C3 C4 C25 C26 79(3) . .
C5 C4 C25 C26 -114(2) . .
C3 C4 C25 C28 171(3) . .
C5 C4 C25 C28 -22(4) . .
C19 C20 C33 C36 12(4) . .
C21 C20 C33 C36 -170(2) . .
C19 C20 C33 C35 120(3) . .
C21 C20 C33 C35 -62(3) . .
C19 C20 C33 C34 -120(3) . .
C21 C20 C33 C34 58(3) . .

loop_
_platon_squeeze_void_nr
_platon_squeeze_void_average_x
_platon_squeeze_void_average_y
_platon_squeeze_void_average_z
_platon_squeeze_void_volume
_platon_squeeze_void_count_electrons
_platon_squeeze_void_content
1 -0.002 -0.016 -0.004 23769 4045 ' '
